data_4328660
loop_
_publ_author_name
'Philip J. Bailey'
'Nicola L. Bell'
'Gary S. Nichol'
'Simon Parsons'
'Fraser White'

_publ_section_title
;
 Insertion and Substitution Chemistry at the Boron Fourth Position in
 Charge-Neutral Zwitterionic Tripodal Tris(methimazolyl)borate Ligands
;
_journal_name_full 'Inorganic Chemistry'
_journal_page_first 3677
_journal_page_last 3689
_journal_paper_doi 10.1021/ic202618p
_journal_volume 51
_journal_year 2012
_chemical_formula_moiety 'C21 H24 B N7 S3'
_chemical_formula_sum 'C21 H24 B N7 S3'
_chemical_formula_weight 481.46
_chemical_name_systematic
;
 ?
;
_space_group_IT_number 19
_symmetry_cell_setting orthorhombic
_symmetry_space_group_name_Hall 'P 2ac 2ab'
_symmetry_space_group_name_H-M 'P 21 21 21'
_atom_sites_solution_hydrogens difmap
_atom_sites_solution_primary direct
_atom_sites_solution_secondary difmap
_audit_creation_method SHELXL-97
_cell_angle_alpha 90.00
_cell_angle_beta 90.00
_cell_angle_gamma 90.00
_cell_formula_units_Z 4
_cell_length_a 10.8256(2)
_cell_length_b 13.4721(3)
_cell_length_c 16.4802(3)
_cell_measurement_reflns_used 8151
_cell_measurement_temperature 120(2)
_cell_measurement_theta_max 74.4671
_cell_measurement_theta_min 3.2777
_cell_volume 2403.53(8)
_computing_cell_refinement 'CrysAlisPro (Agilent Technologies, 2011)'
_computing_data_collection 'CrysAlisPro (Agilent Technologies, 2011)'
_computing_data_reduction 'CrysAlisPro (Agilent Technologies, 2011)'
_computing_molecular_graphics 'ORTEP3 for Windows (Farrugia, 1997)'
_computing_publication_material 'SHELXTL (Sheldrick, 2008) and local programs'
_computing_structure_refinement 'SHELXTL (Sheldrick, 2008)'
_computing_structure_solution 'SHELXTL (Sheldrick, 2008)'
_diffrn_ambient_temperature 120(2)
_diffrn_detector_area_resol_mean 10.3147
_diffrn_measured_fraction_theta_full 0.993
_diffrn_measured_fraction_theta_max 0.993
_diffrn_measurement_device_type 'Agilent Technologies SuperNova'
_diffrn_measurement_method '\w scans'
_diffrn_radiation_monochromator 'mirror optics'
_diffrn_radiation_source microsource
_diffrn_radiation_type CuK\a
_diffrn_radiation_wavelength 1.54178
_diffrn_reflns_av_R_equivalents 0.0672
_diffrn_reflns_av_sigmaI/netI 0.0502
_diffrn_reflns_limit_h_max 13
_diffrn_reflns_limit_h_min -13
_diffrn_reflns_limit_k_max 16
_diffrn_reflns_limit_k_min -16
_diffrn_reflns_limit_l_max 20
_diffrn_reflns_limit_l_min -20
_diffrn_reflns_number 19221
_diffrn_reflns_theta_full 74.63
_diffrn_reflns_theta_max 74.63
_diffrn_reflns_theta_min 4.24
_exptl_absorpt_coefficient_mu 3.007
_exptl_absorpt_correction_T_max 0.8995
_exptl_absorpt_correction_T_min 0.6870
_exptl_absorpt_correction_type analytical
_exptl_absorpt_process_details
;
CrysAlisPro, Agilent Technologies,
Version 1.171.35.19 (release 27-10-2011 CrysAlis171 .NET)
(compiled Oct 27 2011,15:02:11)
Analytical numeric absorption correction using a multifaceted crystal
   model based on expressions derived by R.C. Clark & J.S. Reid.
(Clark, R. C. & Reid, J. S. (1995). Acta Cryst. A51, 887-897)
;
_exptl_crystal_colour colourless
_exptl_crystal_density_diffrn 1.331
_exptl_crystal_description rod
_exptl_crystal_F_000 1008
_exptl_crystal_size_max 0.14
_exptl_crystal_size_mid 0.05
_exptl_crystal_size_min 0.04
_refine_diff_density_max 0.351
_refine_diff_density_min -0.309
_refine_diff_density_rms 0.059
_refine_ls_abs_structure_details 'Flack H D (1983), Acta Cryst. A39, 876-881; 2086 Friedel pairs'
_refine_ls_abs_structure_Flack 0.000(16)
_refine_ls_extinction_method none
_refine_ls_goodness_of_fit_ref 1.038
_refine_ls_hydrogen_treatment constr
_refine_ls_matrix_type full
_refine_ls_number_parameters 295
_refine_ls_number_reflns 4854
_refine_ls_number_restraints 0
_refine_ls_restrained_S_all 1.038
_refine_ls_R_factor_all 0.0448
_refine_ls_R_factor_gt 0.0394
_refine_ls_shift/su_max 0.001
_refine_ls_shift/su_mean 0.000
_refine_ls_structure_factor_coef Fsqd
_refine_ls_weighting_details 'calc w=1/[\s^2^(Fo^2^)+(0.0590P)^2^+0.0395P] where P=(Fo^2^+2Fc^2^)/3'
_refine_ls_weighting_scheme calc
_refine_ls_wR_factor_gt 0.0968
_refine_ls_wR_factor_ref 0.1019
_reflns_number_gt 4422
_reflns_number_total 4854
_reflns_threshold_expression I>2\s(I)
_cod_data_source_file ic202618p_si_002_1.cif
_cod_data_source_block pb2001
_cod_database_code 4328660

loop_
_symmetry_equiv_pos_as_xyz
'x, y, z'
'-x+1/2, -y, z+1/2'
'-x, y+1/2, -z+1/2'
'x+1/2, -y+1/2, -z'

loop_
_atom_site_label
_atom_site_type_symbol
_atom_site_fract_x
_atom_site_fract_y
_atom_site_fract_z
_atom_site_U_iso_or_equiv
_atom_site_adp_type
_atom_site_occupancy
_atom_site_symmetry_multiplicity
_atom_site_calc_flag
_atom_site_refinement_flags
S1 S 0.39348(5) 0.55753(5) 0.21087(3) 0.03062(15) Uani 1 1 d .
S2 S 0.45336(5) 0.42715(5) 0.01415(4) 0.03059(15) Uani 1 1 d .
S3 S 0.92501(6) 0.54109(6) 0.09907(4) 0.03925(17) Uani 1 1 d .
N1 N 0.45672(19) 0.69319(16) 0.09206(12) 0.0289(4) Uani 1 1 d .
N2 N 0.59764(18) 0.58273(16) 0.12305(11) 0.0260(4) Uani 1 1 d .
N3 N 0.49657(19) 0.38867(17) 0.26687(12) 0.0279(4) Uani 1 1 d .
N4 N 0.65839(18) 0.39888(16) 0.11080(12) 0.0270(4) Uani 1 1 d .
N5 N 0.6277(2) 0.28236(17) 0.02084(14) 0.0327(5) Uani 1 1 d .
N6 N 0.75370(19) 0.50356(17) 0.22082(13) 0.0279(4) Uani 1 1 d .
N7 N 0.9423(2) 0.53381(18) 0.26235(15) 0.0367(5) Uani 1 1 d .
C1 C 0.5154(2) 0.46424(19) 0.22413(14) 0.0260(5) Uani 1 1 d .
C2 C 0.4839(2) 0.61664(19) 0.13988(14) 0.0268(5) Uani 1 1 d .
C3 C 0.5562(3) 0.7093(2) 0.04142(15) 0.0320(5) Uani 1 1 d .
H3 H 0.5625 0.7591 0.0008 0.038 Uiso 1 1 calc R
C4 C 0.6431(2) 0.6411(2) 0.06036(16) 0.0325(6) Uani 1 1 d .
H4 H 0.7216 0.6342 0.0352 0.039 Uiso 1 1 calc R
C5 C 0.3408(3) 0.7485(2) 0.09418(18) 0.0374(6) Uani 1 1 d .
H5A H 0.2729 0.7051 0.0774 0.056 Uiso 1 1 calc R
H5B H 0.3460 0.8052 0.0571 0.056 Uiso 1 1 calc R
H5C H 0.3257 0.7725 0.1495 0.056 Uiso 1 1 calc R
C6 C 0.3770(2) 0.3696(2) 0.30037(15) 0.0313(5) Uani 1 1 d .
C7 C 0.3041(2) 0.2998(2) 0.25982(18) 0.0372(6) Uani 1 1 d .
C8 C 0.1872(3) 0.2792(3) 0.2906(2) 0.0534(9) Uani 1 1 d .
H8 H 0.1361 0.2323 0.2637 0.064 Uiso 1 1 calc R
C9 C 0.1448(3) 0.3254(3) 0.3590(3) 0.0634(12) Uani 1 1 d .
H9 H 0.0642 0.3112 0.3786 0.076 Uiso 1 1 calc R
C10 C 0.2178(4) 0.3920(3) 0.3994(2) 0.0579(11) Uani 1 1 d .
H10 H 0.1877 0.4222 0.4476 0.069 Uiso 1 1 calc R
C11 C 0.3372(3) 0.4170(2) 0.37094(17) 0.0424(7) Uani 1 1 d .
C12 C 0.4175(4) 0.4891(3) 0.41532(18) 0.0572(10) Uani 1 1 d .
H12A H 0.5004 0.4609 0.4218 0.086 Uiso 1 1 calc R
H12B H 0.3820 0.5026 0.4689 0.086 Uiso 1 1 calc R
H12C H 0.4228 0.5511 0.3844 0.086 Uiso 1 1 calc R
C13 C 0.3519(3) 0.2492(2) 0.18479(19) 0.0441(7) Uani 1 1 d .
H13A H 0.2957 0.1954 0.1695 0.066 Uiso 1 1 calc R
H13B H 0.4342 0.2220 0.1956 0.066 Uiso 1 1 calc R
H13C H 0.3570 0.2975 0.1404 0.066 Uiso 1 1 calc R
C14 C 0.5824(2) 0.36941(19) 0.04934(15) 0.0284(5) Uani 1 1 d .
C15 C 0.7298(3) 0.2554(2) 0.06526(19) 0.0399(7) Uani 1 1 d .
H15 H 0.7779 0.1971 0.0581 0.048 Uiso 1 1 calc R
C16 C 0.7488(2) 0.3269(2) 0.12058(19) 0.0374(6) Uani 1 1 d .
H16 H 0.8132 0.3280 0.1597 0.045 Uiso 1 1 calc R
C17 C 0.5732(3) 0.2240(2) -0.04435(19) 0.0412(6) Uani 1 1 d .
H17A H 0.5458 0.2684 -0.0879 0.062 Uiso 1 1 calc R
H17B H 0.5023 0.1868 -0.0234 0.062 Uiso 1 1 calc R
H17C H 0.6348 0.1776 -0.0657 0.062 Uiso 1 1 calc R
C18 C 0.8719(2) 0.5271(2) 0.19455(16) 0.0320(5) Uani 1 1 d .
C19 C 0.8735(3) 0.5134(2) 0.33031(17) 0.0356(6) Uani 1 1 d .
H19 H 0.9023 0.5124 0.3848 0.043 Uiso 1 1 calc R
C20 C 0.7570(2) 0.4952(2) 0.30502(16) 0.0306(5) Uani 1 1 d .
H20 H 0.6888 0.4793 0.3389 0.037 Uiso 1 1 calc R
C21 C 1.0738(3) 0.5574(3) 0.2617(2) 0.0466(7) Uani 1 1 d .
H21A H 1.0865 0.6221 0.2360 0.070 Uiso 1 1 calc R
H21B H 1.1186 0.5063 0.2313 0.070 Uiso 1 1 calc R
H21C H 1.1047 0.5595 0.3176 0.070 Uiso 1 1 calc R
B1 B 0.6384(2) 0.4874(2) 0.16799(16) 0.0269(5) Uani 1 1 d .

loop_
_atom_site_aniso_label
_atom_site_aniso_U_11
_atom_site_aniso_U_22
_atom_site_aniso_U_33
_atom_site_aniso_U_23
_atom_site_aniso_U_13
_atom_site_aniso_U_12
S1 0.0235(3) 0.0375(3) 0.0309(3) 0.0051(3) 0.0034(2) 0.0067(2)
S2 0.0306(3) 0.0309(3) 0.0302(3) -0.0016(2) -0.0057(2) 0.0004(2)
S3 0.0249(3) 0.0493(4) 0.0436(3) 0.0008(3) 0.0056(3) -0.0007(3)
N1 0.0289(10) 0.0302(11) 0.0277(9) 0.0009(8) -0.0054(9) 0.0019(8)
N2 0.0226(9) 0.0291(10) 0.0263(9) -0.0008(8) -0.0010(7) -0.0006(8)
N3 0.0229(9) 0.0323(11) 0.0285(9) -0.0001(9) 0.0016(8) 0.0021(8)
N4 0.0213(9) 0.0292(11) 0.0304(10) -0.0001(8) 0.0015(8) 0.0013(7)
N5 0.0293(10) 0.0311(11) 0.0378(11) -0.0053(9) 0.0026(9) -0.0002(8)
N6 0.0205(9) 0.0318(11) 0.0315(10) -0.0006(9) -0.0012(8) -0.0004(7)
N7 0.0213(10) 0.0385(12) 0.0503(12) 0.0035(10) -0.0099(9) -0.0019(9)
C1 0.0206(10) 0.0283(12) 0.0290(11) -0.0042(9) -0.0033(9) 0.0016(9)
C2 0.0237(11) 0.0292(13) 0.0276(11) -0.0029(10) -0.0033(9) 0.0030(9)
C3 0.0355(13) 0.0311(13) 0.0295(11) 0.0032(10) -0.0045(10) -0.0063(11)
C4 0.0291(12) 0.0354(15) 0.0330(13) 0.0017(11) 0.0017(10) -0.0069(10)
C5 0.0338(13) 0.0365(14) 0.0421(14) 0.0006(12) -0.0091(12) 0.0104(11)
C6 0.0261(12) 0.0365(14) 0.0313(12) 0.0124(10) 0.0067(10) 0.0065(10)
C7 0.0271(12) 0.0407(16) 0.0437(14) 0.0184(12) 0.0003(11) -0.0020(11)
C8 0.0288(13) 0.059(2) 0.073(2) 0.0363(19) 0.0037(15) -0.0050(13)
C9 0.0360(16) 0.072(3) 0.082(3) 0.046(2) 0.0238(18) 0.0151(17)
C10 0.062(2) 0.063(2) 0.0481(17) 0.0270(17) 0.0320(17) 0.0357(19)
C11 0.0502(17) 0.0444(17) 0.0327(13) 0.0133(12) 0.0131(12) 0.0215(13)
C12 0.087(3) 0.054(2) 0.0305(13) 0.0001(14) 0.0068(16) 0.0213(18)
C13 0.0453(15) 0.0400(16) 0.0471(15) 0.0050(13) -0.0047(13) -0.0109(13)
C14 0.0281(11) 0.0308(13) 0.0263(10) 0.0004(10) 0.0057(9) -0.0035(9)
C15 0.0280(12) 0.0338(15) 0.0578(17) -0.0084(13) -0.0018(12) 0.0087(11)
C16 0.0244(12) 0.0360(15) 0.0518(16) -0.0042(13) -0.0051(11) 0.0049(10)
C17 0.0424(15) 0.0351(15) 0.0462(14) -0.0114(13) 0.0030(12) -0.0011(12)
C18 0.0218(11) 0.0320(13) 0.0423(13) -0.0001(11) -0.0031(10) 0.0016(9)
C19 0.0320(13) 0.0383(15) 0.0365(13) 0.0011(11) -0.0108(11) -0.0004(11)
C20 0.0265(11) 0.0323(14) 0.0328(12) 0.0027(11) -0.0043(10) 0.0006(9)
C21 0.0243(12) 0.0524(19) 0.0631(17) 0.0087(16) -0.0122(12) -0.0056(12)
B1 0.0226(12) 0.0313(15) 0.0267(12) 0.0023(11) 0.0000(10) -0.0008(10)

loop_
_atom_type_symbol
_atom_type_description
_atom_type_scat_dispersion_real
_atom_type_scat_dispersion_imag
_atom_type_scat_source
C C 0.0181 0.0091 'International Tables Vol C Tables 4.2.6.8 and 6.1.1.4'
H H 0.0000 0.0000 'International Tables Vol C Tables 4.2.6.8 and 6.1.1.4'
B B 0.0090 0.0039 'International Tables Vol C Tables 4.2.6.8 and 6.1.1.4'
N N 0.0311 0.0180 'International Tables Vol C Tables 4.2.6.8 and 6.1.1.4'
S S 0.3331 0.5567 'International Tables Vol C Tables 4.2.6.8 and 6.1.1.4'

loop_
_geom_angle_atom_site_label_1
_geom_angle_atom_site_label_2
_geom_angle_atom_site_label_3
_geom_angle
C1 S1 C2 89.37(11)
C2 N1 C3 107.9(2)
C2 N1 C5 124.8(2)
C3 N1 C5 127.2(2)
C2 N2 C4 106.6(2)
C2 N2 B1 116.5(2)
C4 N2 B1 136.5(2)
C1 N3 C6 120.6(2)
C14 N4 C16 108.0(2)
C14 N4 B1 126.7(2)
C16 N4 B1 124.8(2)
C14 N5 C15 109.6(2)
C14 N5 C17 125.1(2)
C15 N5 C17 125.2(2)
C18 N6 C20 107.8(2)
C18 N6 B1 127.2(2)
C20 N6 B1 125.0(2)
C18 N7 C19 110.7(2)
C18 N7 C21 123.9(3)
C19 N7 C21 125.4(2)
S1 C1 N3 120.39(18)
S1 C1 B1 112.56(17)
N3 C1 B1 126.8(2)
S1 C2 N1 129.47(19)
S1 C2 N2 120.32(19)
N1 C2 N2 110.1(2)
N1 C3 H3 126.4
N1 C3 C4 107.3(2)
H3 C3 C4 126.4
N2 C4 C3 108.1(2)
N2 C4 H4 126.0
C3 C4 H4 126.0
N1 C5 H5A 109.5
N1 C5 H5B 109.5
N1 C5 H5C 109.5
H5A C5 H5B 109.5
H5A C5 H5C 109.5
H5B C5 H5C 109.5
N3 C6 C7 116.5(2)
N3 C6 C11 121.3(3)
C7 C6 C11 122.2(3)
C6 C7 C8 118.2(3)
C6 C7 C13 120.3(2)
C8 C7 C13 121.5(3)
C7 C8 H8 119.5
C7 C8 C9 121.0(4)
H8 C8 C9 119.5
C8 C9 H9 119.8
C8 C9 C10 120.4(3)
H9 C9 C10 119.8
C9 C10 H10 119.3
C9 C10 C11 121.5(3)
H10 C10 C11 119.3
C6 C11 C10 116.7(3)
C6 C11 C12 121.8(3)
C10 C11 C12 121.5(3)
C11 C12 H12A 109.5
C11 C12 H12B 109.5
C11 C12 H12C 109.5
H12A C12 H12B 109.5
H12A C12 H12C 109.5
H12B C12 H12C 109.5
C7 C13 H13A 109.5
C7 C13 H13B 109.5
C7 C13 H13C 109.5
H13A C13 H13B 109.5
H13A C13 H13C 109.5
H13B C13 H13C 109.5
S2 C14 N4 128.0(2)
S2 C14 N5 125.1(2)
N4 C14 N5 106.9(2)
N5 C15 H15 126.4
N5 C15 C16 107.2(2)
H15 C15 C16 126.4
N4 C16 C15 108.3(2)
N4 C16 H16 125.8
C15 C16 H16 125.8
N5 C17 H17A 109.5
N5 C17 H17B 109.5
N5 C17 H17C 109.5
H17A C17 H17B 109.5
H17A C17 H17C 109.5
H17B C17 H17C 109.5
S3 C18 N6 129.2(2)
S3 C18 N7 124.74(19)
N6 C18 N7 106.1(2)
N7 C19 H19 126.5
N7 C19 C20 106.9(2)
H19 C19 C20 126.5
N6 C20 C19 108.5(2)
N6 C20 H20 125.8
C19 C20 H20 125.8
N7 C21 H21A 109.5
N7 C21 H21B 109.5
N7 C21 H21C 109.5
H21A C21 H21B 109.5
H21A C21 H21C 109.5
H21B C21 H21C 109.5
N2 B1 N4 113.03(19)
N2 B1 N6 112.7(2)
N2 B1 C1 101.23(19)
N4 B1 N6 110.1(2)
N4 B1 C1 108.1(2)
N6 B1 C1 111.36(19)

loop_
_geom_bond_atom_site_label_1
_geom_bond_atom_site_label_2
_geom_bond_distance
S1 C1 1.835(2)
S1 C2 1.721(3)
S2 C14 1.700(3)
S3 C18 1.686(3)
N1 C2 1.331(3)
N1 C3 1.380(4)
N1 C5 1.460(3)
N2 C2 1.342(3)
N2 C4 1.388(3)
N2 B1 1.547(3)
N3 C1 1.255(3)
N3 C6 1.431(3)
N4 C14 1.364(3)
N4 C16 1.387(3)
N4 B1 1.535(4)
N5 C14 1.355(3)
N5 C15 1.374(4)
N5 C17 1.456(4)
N6 C18 1.387(3)
N6 C20 1.393(3)
N6 B1 1.537(3)
N7 C18 1.356(4)
N7 C19 1.373(4)
N7 C21 1.459(3)
C1 B1 1.652(3)
C3 H3 0.950
C3 C4 1.351(4)
C4 H4 0.950
C5 H5A 0.980
C5 H5B 0.980
C5 H5C 0.980
C6 C7 1.398(4)
C6 C11 1.395(4)
C7 C8 1.391(4)
C7 C13 1.503(5)
C8 H8 0.950
C8 C9 1.368(6)
C9 H9 0.950
C9 C10 1.369(7)
C10 H10 0.950
C10 C11 1.416(5)
C11 C12 1.495(6)
C12 H12A 0.980
C12 H12B 0.980
C12 H12C 0.980
C13 H13A 0.980
C13 H13B 0.980
C13 H13C 0.980
C15 H15 0.950
C15 C16 1.342(4)
C16 H16 0.950
C17 H17A 0.980
C17 H17B 0.980
C17 H17C 0.980
C19 H19 0.950
C19 C20 1.351(4)
C20 H20 0.950
C21 H21A 0.980
C21 H21B 0.980
C21 H21C 0.980

loop_
_geom_hbond_atom_site_label_D
_geom_hbond_atom_site_label_H
_geom_hbond_atom_site_label_A
_geom_hbond_distance_DH
_geom_hbond_distance_HA
_geom_hbond_distance_DA
_geom_hbond_angle_DHA
_geom_hbond_site_symmetry_A
C4 H4 S3 0.95 2.74 3.396(3) 126.5 .
C10 H10 S2 0.95 2.77 3.598(3) 146.5 2_565
C15 H15 S2 0.95 2.80 3.691(3) 156.9 4
C19 H19 S2 0.95 2.77 3.652(3) 155.4 2_665

loop_
_geom_torsion_atom_site_label_1
_geom_torsion_atom_site_label_2
_geom_torsion_atom_site_label_3
_geom_torsion_atom_site_label_4
_geom_torsion
C6 N3 C1 S1 5.3(3)
C6 N3 C1 B1 -168.3(2)
C2 S1 C1 N3 -172.5(2)
C2 S1 C1 B1 1.97(18)
C3 N1 C2 S1 -175.7(2)
C3 N1 C2 N2 0.6(3)
C5 N1 C2 S1 4.0(4)
C5 N1 C2 N2 -179.6(2)
C4 N2 C2 S1 176.02(18)
C4 N2 C2 N1 -0.7(3)
B1 N2 C2 S1 2.3(3)
B1 N2 C2 N1 -174.5(2)
C1 S1 C2 N1 173.5(2)
C1 S1 C2 N2 -2.5(2)
C2 N1 C3 C4 -0.3(3)
C5 N1 C3 C4 180.0(2)
N1 C3 C4 N2 -0.2(3)
C2 N2 C4 C3 0.6(3)
B1 N2 C4 C3 172.4(3)
C1 N3 C6 C7 100.6(3)
C1 N3 C6 C11 -80.8(3)
N3 C6 C7 C8 179.9(2)
N3 C6 C7 C13 -0.3(4)
C11 C6 C7 C8 1.4(4)
C11 C6 C7 C13 -178.9(3)
C6 C7 C8 C9 -0.5(5)
C13 C7 C8 C9 179.8(3)
C7 C8 C9 C10 -1.0(5)
C8 C9 C10 C11 1.6(5)
N3 C6 C11 C10 -179.3(2)
N3 C6 C11 C12 -0.5(4)
C7 C6 C11 C10 -0.9(4)
C7 C6 C11 C12 178.0(3)
C9 C10 C11 C6 -0.7(4)
C9 C10 C11 C12 -179.5(3)
C15 N5 C14 S2 -177.5(2)
C15 N5 C14 N4 1.6(3)
C17 N5 C14 S2 -0.2(4)
C17 N5 C14 N4 178.9(2)
C16 N4 C14 S2 177.5(2)
C16 N4 C14 N5 -1.6(3)
B1 N4 C14 S2 5.8(4)
B1 N4 C14 N5 -173.3(2)
C14 N5 C15 C16 -1.0(3)
C17 N5 C15 C16 -178.3(3)
N5 C15 C16 N4 0.0(3)
C14 N4 C16 C15 1.0(3)
B1 N4 C16 C15 172.9(3)
C19 N7 C18 S3 -176.7(2)
C19 N7 C18 N6 1.2(3)
C21 N7 C18 S3 2.0(4)
C21 N7 C18 N6 179.9(3)
C20 N6 C18 S3 176.9(2)
C20 N6 C18 N7 -0.9(3)
B1 N6 C18 S3 -2.2(4)
B1 N6 C18 N7 -180.0(2)
C18 N7 C19 C20 -1.1(3)
C21 N7 C19 C20 -179.7(3)
N7 C19 C20 N6 0.4(3)
C18 N6 C20 C19 0.3(3)
B1 N6 C20 C19 179.4(3)
C14 N4 B1 N2 -45.3(3)
C14 N4 B1 N6 -172.2(2)
C14 N4 B1 C1 65.9(3)
C16 N4 B1 N2 144.4(2)
C16 N4 B1 N6 17.4(3)
C16 N4 B1 C1 -104.4(3)
C18 N6 B1 N2 -65.2(3)
C18 N6 B1 N4 62.0(3)
C18 N6 B1 C1 -178.2(2)
C20 N6 B1 N2 115.9(3)
C20 N6 B1 N4 -116.9(3)
C20 N6 B1 C1 3.0(4)
C2 N2 B1 N4 114.8(2)
C2 N2 B1 N6 -119.6(2)
C2 N2 B1 C1 -0.5(3)
C4 N2 B1 N4 -56.4(4)
C4 N2 B1 N6 69.2(4)
C4 N2 B1 C1 -171.8(3)
S1 C1 B1 N2 -1.2(2)
S1 C1 B1 N4 -120.15(18)
S1 C1 B1 N6 118.8(2)
N3 C1 B1 N2 172.9(2)
N3 C1 B1 N4 53.9(3)
N3 C1 B1 N6 -67.2(3)
